data_7056681
loop_
_publ_author_name
'Jeong, Jinu'
'Suzuki, Kosuke'
'Yamaguchi, Kazuya'
'Mizuno, Noritaka'

_publ_section_title
;
 Visible-light-responsive catalysis of a zinc-introduced lacunary
 disilicoicosatungstate for deoxygenation of pyridine N-oxides
;
_journal_name_full 'New J. Chem.'
_journal_paper_doi 10.1039/C7NJ03057F
_journal_year 2017
_chemical_formula_sum 'C128 N15 O69 Si2 W20 Zn'
_chemical_formula_weight 6649.98
_space_group_crystal_system monoclinic
_space_group_IT_number 14
_space_group_name_Hall '-P 2yn'
_space_group_name_H-M_alt 'P 1 21/n 1'
_symmetry_space_group_name_Hall '-P 2yn'
_symmetry_space_group_name_H-M 'P 1 21/n 1'
_audit_creation_method SHELXL-2014/6
_audit_update_record
;
2017-10-06 deposited with the CCDC.
2017-10-09 downloaded from the CCDC.
;
_cell_angle_alpha 90
_cell_angle_beta 102.4143(3)
_cell_angle_gamma 90
_cell_formula_units_Z 4
_cell_length_a 18.23880(10)
_cell_length_b 51.6192(4)
_cell_length_c 20.9479(2)
_cell_measurement_reflns_used 52097
_cell_measurement_temperature 296(2)
_cell_measurement_theta_max 29.568
_cell_measurement_theta_min 0.789
_cell_volume 19260.7(3)
_computing_structure_refinement 'SHELXL-2014/6 (Sheldrick, 2014)'
_diffrn_ambient_temperature 296(2)
_diffrn_measured_fraction_theta_full 0.998
_diffrn_measured_fraction_theta_max 0.990
_diffrn_measurement_device_type CCD
_diffrn_radiation_type MoK\a
_diffrn_radiation_wavelength 0.71069
_diffrn_reflns_av_R_equivalents 0.073
_diffrn_reflns_av_unetI/netI 0.0370
_diffrn_reflns_Laue_measured_fraction_full 0.998
_diffrn_reflns_Laue_measured_fraction_max 0.990
_diffrn_reflns_number 53499
_diffrn_reflns_point_group_measured_fraction_full 0.998
_diffrn_reflns_point_group_measured_fraction_max 0.990
_diffrn_reflns_theta_full 25.240
_diffrn_reflns_theta_max 29.568
_diffrn_reflns_theta_min 0.789
_exptl_absorpt_coefficient_mu 12.097
_exptl_absorpt_correction_T_max 0.088
_exptl_absorpt_correction_T_min 0.053
_exptl_absorpt_correction_type empirical
_exptl_absorpt_process_details 'HKL2000 DENZO SCALEPACK'
_exptl_crystal_colour colorless
_exptl_crystal_density_diffrn 2.293
_exptl_crystal_description prism
_exptl_crystal_F_000 11852
_refine_diff_density_max 2.801
_refine_diff_density_min -2.943
_refine_diff_density_rms 0.437
_refine_ls_extinction_method none
_refine_ls_goodness_of_fit_ref 1.200
_refine_ls_hydrogen_treatment undef
_refine_ls_matrix_type full
_refine_ls_number_parameters 1431
_refine_ls_number_reflns 53499
_refine_ls_number_restraints 136
_refine_ls_restrained_S_all 1.199
_refine_ls_R_factor_all 0.0932
_refine_ls_R_factor_gt 0.0777
_refine_ls_shift/su_max 0.001
_refine_ls_shift/su_mean 0.000
_refine_ls_structure_factor_coef Fsqd
_refine_ls_weighting_details 'w=1/[\s^2^(Fo^2^)+(0.0405P)^2^+888.8659P] where P=(Fo^2^+2Fc^2^)/3'
_refine_ls_weighting_scheme calc
_refine_ls_wR_factor_gt 0.1782
_refine_ls_wR_factor_ref 0.1910
_reflns_Friedel_coverage 0.000
_reflns_number_gt 44894
_reflns_number_total 53499
_reflns_threshold_expression 'I > 2\s(I)'
_cod_data_source_file c7nj03057f1.cif
_cod_data_source_block shelx
_cod_original_cell_volume 19260.8(3)
_cod_database_code 7056681
_shelx_space_group_comment
;
The symmetry employed for this shelxl refinement is uniquely defined
by the following loop, which should always be used as a source of
symmetry information in preference to the above space-group names.
They are only intended as comments.
;
_shelxl_version_number 2014/6

loop_
_space_group_symop_operation_xyz
'x, y, z'
'-x+1/2, y+1/2, -z+1/2'
'-x, -y, -z'
'x-1/2, -y-1/2, z-1/2'

loop_
_atom_site_label
_atom_site_type_symbol
_atom_site_fract_x
_atom_site_fract_y
_atom_site_fract_z
_atom_site_U_iso_or_equiv
_atom_site_adp_type
_atom_site_occupancy
_atom_site_site_symmetry_order
_atom_site_calc_flag
_atom_site_refinement_flags_adp
N1A N 0.0160(12) 0.2312(4) 0.3436(11) 0.0770(18) Uiso 1 1 d U
C111 C -0.0009(16) 0.2044(5) 0.3597(14) 0.0779(19) Uiso 1 1 d U
C112 C -0.0405(16) 0.2020(5) 0.4154(14) 0.079(2) Uiso 1 1 d U
C113 C -0.0583(16) 0.1740(6) 0.4260(14) 0.080(2) Uiso 1 1 d U
C114 C -0.0864(16) 0.1703(6) 0.4916(14) 0.083(3) Uiso 1 1 d U
C121 C -0.0514(15) 0.2495(5) 0.3221(13) 0.0760(19) Uiso 1 1 d U
C122 C -0.1108(15) 0.2387(5) 0.2647(13) 0.076(2) Uiso 1 1 d U
C123 C -0.1759(15) 0.2602(5) 0.2473(13) 0.076(2) Uiso 1 1 d U
C124 C -0.2207(15) 0.2612(5) 0.2995(13) 0.076(3) Uiso 1 1 d U
C131 C 0.0614(15) 0.2299(5) 0.2866(14) 0.0775(19) Uiso 1 1 d U
C132 C 0.0766(16) 0.2547(5) 0.2556(14) 0.078(2) Uiso 1 1 d U
C133 C 0.1180(16) 0.2502(5) 0.1970(14) 0.079(2) Uiso 1 1 d U
C134 C 0.1332(16) 0.2761(6) 0.1659(14) 0.081(3) Uiso 1 1 d U
C141 C 0.0647(15) 0.2453(5) 0.4035(14) 0.0773(19) Uiso 1 1 d U
C142 C 0.1328(16) 0.2287(5) 0.4365(14) 0.078(2) Uiso 1 1 d U
C143 C 0.1654(16) 0.2415(5) 0.5007(14) 0.079(2) Uiso 1 1 d U
C144 C 0.2281(16) 0.2243(6) 0.5411(14) 0.081(3) Uiso 1 1 d U
N2A N 0.2496(12) 0.1238(4) 0.6318(10) 0.0714(16) Uiso 1 1 d U
C211 C 0.2907(14) 0.0977(5) 0.6458(13) 0.0704(18) Uiso 1 1 d U
C212 C 0.3255(14) 0.0882(5) 0.5873(13) 0.0699(19) Uiso 1 1 d U
C213 C 0.3443(14) 0.0586(5) 0.5991(12) 0.070(2) Uiso 1 1 d U
C214 C 0.2764(14) 0.0415(5) 0.5824(12) 0.070(3) Uiso 1 1 d U
C221 C 0.3027(15) 0.1443(5) 0.6124(13) 0.0715(18) Uiso 1 1 d U
C222 C 0.3706(15) 0.1501(5) 0.6685(13) 0.0717(19) Uiso 1 1 d U
C223 C 0.4304(15) 0.1651(5) 0.6402(13) 0.072(2) Uiso 1 1 d U
C224 C 0.4026(15) 0.1899(5) 0.6108(13) 0.073(3) Uiso 1 1 d U
C231 C 0.1850(15) 0.1217(5) 0.5736(13) 0.0715(18) Uiso 1 1 d U
C232 C 0.1280(15) 0.0996(5) 0.5808(13) 0.0717(19) Uiso 1 1 d U
C233 C 0.0588(15) 0.1032(5) 0.5285(13) 0.072(2) Uiso 1 1 d U
C234 C 0.0044(15) 0.0800(5) 0.5251(13) 0.073(3) Uiso 1 1 d U
C241 C 0.2280(15) 0.1306(5) 0.6967(13) 0.0731(18) Uiso 1 1 d U
C242 C 0.1845(15) 0.1571(5) 0.6937(13) 0.0748(19) Uiso 1 1 d U
C243 C 0.1214(15) 0.1539(5) 0.7127(13) 0.076(2) Uiso 1 1 d U
C244 C 0.0767(16) 0.1809(5) 0.7166(14) 0.078(3) Uiso 1 1 d U
N3A N 0.5858(15) 0.0072(5) 0.8413(13) 0.097(2) Uiso 1 1 d U
C311 C 0.6466(19) -0.0075(6) 0.8841(16) 0.096(2) Uiso 1 1 d U
C312 C 0.6773(19) 0.0020(6) 0.9578(16) 0.096(2) Uiso 1 1 d U
C313 C 0.7414(19) -0.0160(6) 0.9907(16) 0.096(3) Uiso 1 1 d U
C314 C 0.7703(19) -0.0081(6) 1.0648(16) 0.097(3) Uiso 1 1 d U
C321 C 0.6042(19) 0.0370(7) 0.8399(16) 0.097(2) Uiso 1 1 d U
C322 C 0.6782(19) 0.0415(7) 0.8128(16) 0.098(2) Uiso 1 1 d U
C323 C 0.6815(19) 0.0722(7) 0.8083(17) 0.099(3) Uiso 1 1 d U
C324 C 0.7505(19) 0.0782(7) 0.7744(17) 0.101(3) Uiso 1 1 d U
C331 C 0.5102(19) 0.0063(7) 0.8656(16) 0.097(2) Uiso 1 1 d U
C332 C 0.4722(19) -0.0204(7) 0.8597(16) 0.097(2) Uiso 1 1 d U
C333 C 0.3908(19) -0.0176(7) 0.8639(16) 0.097(3) Uiso 1 1 d U
C334 C 0.3569(19) -0.0447(7) 0.8705(16) 0.097(3) Uiso 1 1 d U
C341 C 0.5736(19) -0.0054(6) 0.7736(16) 0.096(2) Uiso 1 1 d U
C342 C 0.5180(19) 0.0066(6) 0.7185(16) 0.096(2) Uiso 1 1 d U
C343 C 0.5129(19) -0.0101(6) 0.6583(17) 0.096(3) Uiso 1 1 d U
C344 C 0.4605(19) -0.0011(6) 0.5947(16) 0.097(3) Uiso 1 1 d U
N4A N 0.9577(15) 0.0093(5) 0.7023(13) 0.098(2) Uiso 1 1 d U
C411 C 1.0363(19) -0.0012(7) 0.7075(17) 0.099(2) Uiso 1 1 d U
C412 C 1.0362(19) -0.0313(7) 0.6991(17) 0.099(3) Uiso 1 1 d U
C413 C 1.114(2) -0.0408(7) 0.7099(17) 0.100(3) Uiso 1 1 d U
C414 C 1.1474(19) -0.0390(7) 0.7728(17) 0.101(3) Uiso 1 1 d U
C421 C 0.9038(19) 0.0021(7) 0.6384(17) 0.098(2) Uiso 1 1 d U
C422 C 0.9249(19) 0.0140(7) 0.5757(17) 0.098(3) Uiso 1 1 d U
C423 C 0.8806(19) -0.0005(7) 0.5156(17) 0.098(3) Uiso 1 1 d U
C424 C 0.8855(19) 0.0163(7) 0.4524(17) 0.099(3) Uiso 1 1 d U
C431 C 0.9714(19) 0.0389(7) 0.7049(17) 0.099(2) Uiso 1 1 d U
C432 C 0.8964(19) 0.0540(7) 0.7055(17) 0.099(3) Uiso 1 1 d U
C433 C 0.9008(19) 0.0810(7) 0.6802(17) 0.100(3) Uiso 1 1 d U
C434 C 0.968(2) 0.0951(7) 0.7098(17) 0.102(3) Uiso 1 1 d U
C441 C 0.9226(19) -0.0024(7) 0.7550(17) 0.099(2) Uiso 1 1 d U
C442 C 0.9694(19) 0.0018(7) 0.8232(17) 0.099(3) Uiso 1 1 d U
C443 C 0.9238(19) -0.0082(7) 0.8756(17) 0.099(3) Uiso 1 1 d U
C444 C 0.878(2) 0.0131(7) 0.8765(17) 0.102(3) Uiso 1 1 d U
N5A N 0.6472(19) 0.1177(6) 0.4550(16) 0.121(3) Uiso 1 1 d U
C511 C 0.723(2) 0.1226(8) 0.504(2) 0.122(3) Uiso 1 1 d U
C512 C 0.731(2) 0.1473(8) 0.543(2) 0.122(3) Uiso 1 1 d U
C513 C 0.817(2) 0.1458(8) 0.600(2) 0.122(3) Uiso 1 1 d U
C514 C 0.828(2) 0.1692(8) 0.637(2) 0.124(4) Uiso 1 1 d U
C521 C 0.582(2) 0.1122(8) 0.485(2) 0.121(3) Uiso 1 1 d U
C522 C 0.598(2) 0.0929(8) 0.541(2) 0.121(3) Uiso 1 1 d U
C523 C 0.531(2) 0.0975(8) 0.580(2) 0.120(3) Uiso 1 1 d U
C524 C 0.546(2) 0.0755(8) 0.624(2) 0.121(4) Uiso 1 1 d U
C531 C 0.625(2) 0.1415(8) 0.406(2) 0.122(3) Uiso 1 1 d U
C532 C 0.684(2) 0.1468(8) 0.368(2) 0.122(3) Uiso 1 1 d U
C533 C 0.682(2) 0.1748(8) 0.330(2) 0.122(3) Uiso 1 1 d U
C534 C 0.698(2) 0.1952(8) 0.371(2) 0.123(4) Uiso 1 1 d U
C541 C 0.678(2) 0.0943(8) 0.428(2) 0.122(3) Uiso 1 1 d U
C542 C 0.624(2) 0.0820(8) 0.375(2) 0.122(3) Uiso 1 1 d U
C543 C 0.665(2) 0.0621(8) 0.330(2) 0.123(3) Uiso 1 1 d U
C544 C 0.696(2) 0.0409(8) 0.355(2) 0.125(4) Uiso 1 1 d U
N6A N 0.8720(16) 0.1408(6) 0.0408(14) 0.103(2) Uiso 1 1 d U
C611 C 0.822(2) 0.1422(7) -0.0314(17) 0.103(3) Uiso 1 1 d U
C612 C 0.873(2) 0.1414(7) -0.0839(18) 0.103(3) Uiso 1 1 d U
C613 C 0.815(2) 0.1451(7) -0.1488(18) 0.103(3) Uiso 1 1 d U
C614 C 0.861(2) 0.1446(7) -0.2032(17) 0.104(3) Uiso 1 1 d U
C621 C 0.815(2) 0.1400(7) 0.0851(18) 0.104(3) Uiso 1 1 d U
C622 C 0.852(2) 0.1378(7) 0.1584(18) 0.105(3) Uiso 1 1 d U
C623 C 0.827(2) 0.1629(7) 0.1891(18) 0.105(3) Uiso 1 1 d U
C624 C 0.847(2) 0.1602(7) 0.2651(18) 0.107(3) Uiso 1 1 d U
C631 C 0.925(2) 0.1629(7) 0.0548(17) 0.103(3) Uiso 1 1 d U
C632 C 0.889(2) 0.1908(7) 0.0430(17) 0.103(3) Uiso 1 1 d U
C633 C 0.941(2) 0.2103(7) 0.0739(17) 0.103(3) Uiso 1 1 d U
C634 C 0.912(2) 0.2387(7) 0.0654(17) 0.104(3) Uiso 1 1 d U
C641 C 0.918(2) 0.1150(7) 0.0491(17) 0.104(3) Uiso 1 1 d U
C642 C 0.873(2) 0.0900(7) 0.0433(18) 0.105(3) Uiso 1 1 d U
C643 C 0.913(2) 0.0678(7) 0.0341(18) 0.105(3) Uiso 1 1 d U
C644 C 0.870(2) 0.0427(7) 0.0217(18) 0.108(3) Uiso 1 1 d U
N7A N 0.4319(11) 0.2495(4) 0.2490(10) 0.0680(16) Uiso 1 1 d U
C711 C 0.4078(14) 0.2765(5) 0.2695(12) 0.0695(17) Uiso 1 1 d U
C712 C 0.3366(14) 0.2769(5) 0.2933(13) 0.0712(19) Uiso 1 1 d U
C713 C 0.3377(15) 0.2766(5) 0.3601(13) 0.073(2) Uiso 1 1 d U
C714 C 0.2568(15) 0.2804(5) 0.3752(13) 0.076(3) Uiso 1 1 d U
C721 C 0.5045(14) 0.2547(5) 0.2250(12) 0.0676(17) Uiso 1 1 d U
C722 C 0.5414(14) 0.2307(5) 0.2012(12) 0.0677(19) Uiso 1 1 d U
C723 C 0.6103(14) 0.2391(5) 0.1758(12) 0.068(2) Uiso 1 1 d U
C724 C 0.6526(14) 0.2157(5) 0.1556(12) 0.069(3) Uiso 1 1 d U
C731 C 0.4419(14) 0.2293(5) 0.3031(12) 0.0685(17) Uiso 1 1 d U
C732 C 0.5032(14) 0.2361(5) 0.3639(12) 0.0691(19) Uiso 1 1 d U
C733 C 0.4989(14) 0.2152(5) 0.4177(12) 0.070(2) Uiso 1 1 d U
C734 C 0.5533(15) 0.2207(5) 0.4795(13) 0.072(3) Uiso 1 1 d U
C741 C 0.3728(14) 0.2381(5) 0.1928(12) 0.0668(17) Uiso 1 1 d U
C742 C 0.3514(14) 0.2557(5) 0.1323(12) 0.0662(18) Uiso 1 1 d U
C743 C 0.2909(14) 0.2427(5) 0.0809(12) 0.066(2) Uiso 1 1 d U
C744 C 0.2730(13) 0.2587(5) 0.0168(12) 0.066(3) Uiso 1 1 d U
O4 O 0.6279(7) 0.1496(3) 0.0939(6) 0.051(3) Uani 1 1 d .
N2 N 0.6261(8) 0.1047(3) 0.0827(7) 0.042(3) Uani 1 1 d .
O1 O 0.1091(6) 0.1532(2) 0.1318(5) 0.037(2) Uani 1 1 d .
O2 O 0.1058(6) 0.0969(2) 0.1148(6) 0.044(3) Uani 1 1 d .
O3 O 0.2695(6) 0.1272(2) 0.0899(5) 0.032(2) Uani 1 1 d .
O6 O 0.3929(5) 0.1523(2) 0.1668(5) 0.031(2) Uani 1 1 d .
O7 O 0.3883(6) 0.09556(19) 0.1504(5) 0.031(2) Uani 1 1 d .
O205 O 0.6758(7) 0.1835(3) 0.0040(6) 0.049(3) Uani 1 1 d .
O204 O 0.6669(7) 0.0794(3) -0.0257(7) 0.049(3) Uani 1 1 d .
O210 O 0.4687(7) 0.1878(2) -0.2097(5) 0.041(3) Uani 1 1 d .
O209 O 0.4599(7) 0.0940(2) -0.2383(6) 0.040(2) Uani 1 1 d .
O207 O 0.1999(7) 0.1839(2) -0.1243(6) 0.050(3) Uani 1 1 d .
O208 O 0.1928(7) 0.0907(3) -0.1526(6) 0.044(3) Uani 1 1 d .
O206 O 0.4530(7) 0.2318(2) 0.0268(6) 0.046(3) Uani 1 1 d .
O203 O 0.4367(7) 0.0308(2) -0.0290(6) 0.042(3) Uani 1 1 d .
O201 O 0.2657(7) 0.1794(2) 0.1155(5) 0.040(2) Uani 1 1 d .
O202 O 0.2554(6) 0.0743(2) 0.0844(5) 0.038(2) Uani 1 1 d .
O101 O 0.0247(6) 0.1735(2) 0.2122(6) 0.043(3) Uani 1 1 d .
O102 O 0.0195(7) 0.0678(3) 0.1790(7) 0.051(3) Uani 1 1 d .
O105 O 0.4962(6) 0.1719(2) 0.2693(5) 0.038(2) Uani 1 1 d .
O104 O 0.4902(7) 0.0673(2) 0.2367(6) 0.045(3) Uani 1 1 d .
O110 O 0.4357(8) 0.1544(3) 0.4891(6) 0.048(3) Uani 1 1 d .
O109 O 0.4294(7) 0.0611(2) 0.4617(6) 0.046(3) Uani 1 1 d .
O107 O 0.1214(7) 0.1554(2) 0.4479(6) 0.046(3) Uani 1 1 d .
O108 O 0.1158(7) 0.0626(2) 0.4181(6) 0.048(3) Uani 1 1 d .
O215 O 0.5313(6) 0.1847(2) 0.0282(6) 0.038(2) Uani 1 1 d .
O214 O 0.6513(6) 0.1321(2) -0.0227(6) 0.040(3) Uani 1 1 d .
O226 O 0.3371(6) 0.0994(2) -0.1831(5) 0.036(2) Uani 1 1 d .
O224 O 0.3426(7) 0.1780(2) -0.1599(5) 0.039(2) Uani 1 1 d .
O222 O 0.5510(6) 0.1671(2) -0.0894(5) 0.038(2) Uani 1 1 d .
O221 O 0.5455(6) 0.1038(2) -0.1080(6) 0.040(3) Uani 1 1 d .
O213 O 0.5222(6) 0.0766(2) -0.0028(5) 0.036(2) Uani 1 1 d .
O211 O 0.3965(6) 0.18457(19) 0.0656(5) 0.031(2) Uani 1 1 d .
O228 O 0.3905(5) 0.12881(18) 0.0472(4) 0.0239(18) Uani 1 1 d .
O212 O 0.3880(6) 0.0737(2) 0.0333(5) 0.034(2) Uani 1 1 d .
O217 O 0.2744(6) 0.1620(2) -0.0073(5) 0.031(2) Uani 1 1 d .
O218 O 0.2687(6) 0.1021(2) -0.0238(5) 0.031(2) Uani 1 1 d .
O216 O 0.3343(6) 0.2026(2) -0.0506(5) 0.037(2) Uani 1 1 d .
O223 O 0.4588(6) 0.2037(2) -0.0860(6) 0.039(2) Uani 1 1 d .
O220 O 0.4482(6) 0.06747(19) -0.1248(5) 0.034(2) Uani 1 1 d .
O219 O 0.3234(6) 0.0656(2) -0.0900(5) 0.036(2) Uani 1 1 d .
O225 O 0.2734(6) 0.1362(2) -0.1207(5) 0.033(2) Uani 1 1 d .
O117 O 0.2033(6) 0.1817(2) 0.3705(5) 0.035(2) Uani 1 1 d .
O124 O 0.3451(6) 0.1807(2) 0.3858(5) 0.037(2) Uani 1 1 d .
O127 O 0.2743(7) 0.0702(2) 0.4316(5) 0.038(2) Uani 1 1 d .
O125 O 0.2790(6) 0.1479(2) 0.4557(5) 0.040(3) Uani 1 1 d .
O118 O 0.1118(6) 0.1451(2) 0.3148(6) 0.036(2) Uani 1 1 d .
O119 O 0.1097(6) 0.0858(2) 0.2959(5) 0.036(2) Uani 1 1 d .
O122 O 0.4246(6) 0.0838(2) 0.3355(5) 0.036(2) Uani 1 1 d .
O123 O 0.4280(6) 0.1453(2) 0.3546(5) 0.037(2) Uani 1 1 d .
O121 O 0.3376(6) 0.0454(2) 0.3432(5) 0.038(2) Uani 1 1 d .
O120 O 0.1967(6) 0.0455(2) 0.3290(6) 0.041(3) Uani 1 1 d .
O112 O 0.0421(6) 0.1205(2) 0.2054(5) 0.038(2) Uani 1 1 d .
O115 O 0.4758(5) 0.1190(2) 0.2557(5) 0.033(2) Uani 1 1 d .
O116 O 0.3396(5) 0.17414(19) 0.2619(5) 0.029(2) Uani 1 1 d .
O114 O 0.3342(6) 0.0640(2) 0.2279(5) 0.033(2) Uani 1 1 d .
O111 O 0.1835(6) 0.1751(2) 0.2445(5) 0.035(2) Uani 1 1 d .
O113 O 0.1793(7) 0.0646(2) 0.2097(5) 0.040(3) Uani 1 1 d .
O103 O 0.2555(7) 0.0175(2) 0.2376(7) 0.047(3) Uani 1 1 d .
O129 O 0.3371(5) 0.11919(19) 0.2489(5) 0.0262(19) Uani 1 1 d .
O130 O 0.2673(5) 0.1408(2) 0.3332(5) 0.030(2) Uani 1 1 d .
O131 O 0.2645(5) 0.08910(19) 0.3170(5) 0.029(2) Uani 1 1 d .
O128 O 0.3727(6) 0.1104(2) 0.4236(5) 0.036(2) Uani 1 1 d .
O106 O 0.2659(7) 0.2179(2) 0.2996(5) 0.040(3) Uani 1 1 d .
O5 O 0.1852(5) 0.1199(2) 0.2258(5) 0.032(2) Uani 1 1 d .
O126 O 0.1812(6) 0.1109(2) 0.4062(5) 0.035(2) Uani 1 1 d .
O229 O 0.5216(5) 0.1310(2) 0.0008(5) 0.032(2) Uani 1 1 d .
O230 O 0.4073(5) 0.1595(2) -0.0519(5) 0.033(2) Uani 1 1 d .
O231 O 0.4036(5) 0.10779(18) -0.0658(5) 0.0256(18) Uani 1 1 d .
O227 O 0.4448(6) 0.1380(2) -0.1652(5) 0.036(2) Uani 1 1 d .
Si2 Si 0.4314(2) 0.13172(7) -0.01464(17) 0.0237(7) Uani 1 1 d .
Si1 Si 0.2625(2) 0.11715(7) 0.27966(18) 0.0237(7) Uani 1 1 d .
W201 W 0.32928(3) 0.15961(2) 0.08996(3) 0.02857(11) Uani 1 1 d .
W208 W 0.27953(3) 0.09995(2) -0.10944(3) 0.03151(12) Uani 1 1 d .
W203 W 0.42439(3) 0.06377(2) -0.03990(3) 0.03115(12) Uani 1 1 d .
W202 W 0.32329(3) 0.09570(2) 0.07133(3) 0.02963(12) Uani 1 1 d .
W209 W 0.44123(3) 0.10128(2) -0.16369(3) 0.03162(12) Uani 1 1 d .
W104 W 0.41905(3) 0.08737(2) 0.24644(3) 0.03199(12) Uani 1 1 d .
W210 W 0.44582(4) 0.17397(2) -0.14294(3) 0.03344(12) Uani 1 1 d .
W107 W 0.17736(3) 0.14749(2) 0.39438(3) 0.03291(12) Uani 1 1 d .
W108 W 0.17399(4) 0.07627(2) 0.37259(3) 0.03538(13) Uani 1 1 d .
W106 W 0.26608(3) 0.18491(2) 0.30849(3) 0.03186(12) Uani 1 1 d .
W207 W 0.28485(3) 0.17142(2) -0.08869(3) 0.03272(12) Uani 1 1 d .
W206 W 0.43496(4) 0.20065(2) -0.00151(3) 0.03258(12) Uani 1 1 d .
W105 W 0.42244(3) 0.15043(2) 0.26574(3) 0.03063(12) Uani 1 1 d .
W101 W 0.09779(3) 0.15216(2) 0.21569(3) 0.03396(13) Uani 1 1 d .
W110 W 0.36624(4) 0.14718(2) 0.42295(3) 0.03449(13) Uani 1 1 d .
W109 W 0.36260(4) 0.07468(2) 0.40074(3) 0.03627(13) Uani 1 1 d .
W204 W 0.59638(3) 0.10034(2) -0.02156(3) 0.03539(13) Uani 1 1 d .
W205 W 0.60062(3) 0.16291(2) -0.00384(3) 0.03542(13) Uani 1 1 d .
W102 W 0.09481(3) 0.08884(2) 0.19621(3) 0.03614(13) Uani 1 1 d .
W103 W 0.25885(4) 0.04882(2) 0.26573(3) 0.03489(13) Uani 1 1 d .
Zn1 Zn 0.16276(10) 0.12647(4) 0.09513(10) 0.0402(4) Uani 1 1 d .
C1 C 0.6267(10) 0.1262(4) 0.1155(9) 0.047(4) Uani 1 1 d .
C2 C 0.6245(18) 0.1233(6) 0.1885(11) 0.085(8) Uani 1 1 d .
N1 N 0.1169(8) 0.1314(3) -0.0046(8) 0.051(2) Uani 1 1 d U
C3 C 0.0962(10) 0.1333(4) -0.0608(9) 0.051(2) Uani 1 1 d U
C4 C 0.0749(10) 0.1359(4) -0.1313(9) 0.052(3) Uani 1 1 d U
N2B N 0.0139(11) 0.1933(4) -0.0819(10) 0.064(3) Uiso 1 1 d U
C2B1 C 0.0631(13) 0.1970(5) -0.0411(12) 0.063(3) Uiso 1 1 d U
C2B2 C 0.1287(13) 0.1999(4) 0.0132(11) 0.062(3) Uiso 1 1 d U
N6B N 0.1494(17) 0.0505(6) 0.7044(14) 0.103(6) Uiso 1 1 d U
C6B1 C 0.206(2) 0.0438(7) 0.7352(18) 0.103(5) Uiso 1 1 d U
C6B2 C 0.280(2) 0.0367(7) 0.7684(17) 0.102(6) Uiso 1 1 d U
N1B N -0.0047(18) 0.0777(6) 0.8850(15) 0.111(6) Uiso 1 1 d U
C1B1 C 0.046(2) 0.0704(7) 0.9198(19) 0.110(6) Uiso 1 1 d U
C1B2 C 0.110(2) 0.0635(7) 0.9729(18) 0.109(6) Uiso 1 1 d U
N3B N 0.6777(18) 0.1352(6) 0.6895(16) 0.117(6) Uiso 1 1 d U
C3B1 C 0.643(2) 0.1427(8) 0.730(2) 0.114(6) Uiso 1 1 d U
C3B2 C 0.604(2) 0.1419(7) 0.7835(19) 0.112(6) Uiso 1 1 d U
N5B N 0.8515(13) 0.1111(4) 0.3910(11) 0.080(4) Uiso 1 1 d U
C5B1 C 0.9053(16) 0.1094(6) 0.3731(14) 0.079(4) Uiso 1 1 d U
C5B2 C 0.9755(16) 0.1091(5) 0.3485(14) 0.078(4) Uiso 1 1 d U
N4B N 0.7421(19) 0.0475(7) 0.5577(16) 0.126(7) Uiso 1 1 d U
C4B1 C 0.710(2) 0.0265(9) 0.566(2) 0.126(7) Uiso 1 1 d U
C4B2 C 0.680(2) 0.0004(8) 0.567(2) 0.126(7) Uiso 1 1 d U

loop_
_atom_site_aniso_label
_atom_site_aniso_U_11
_atom_site_aniso_U_22
_atom_site_aniso_U_33
_atom_site_aniso_U_23
_atom_site_aniso_U_13
_atom_site_aniso_U_12
O4 0.042(7) 0.069(9) 0.038(6) 0.004(6) -0.002(5) -0.026(6)
N2 0.035(7) 0.057(9) 0.033(7) 0.000(6) 0.005(5) 0.006(6)
O1 0.037(6) 0.035(6) 0.036(6) 0.004(4) 0.003(4) -0.001(4)
O2 0.033(6) 0.052(7) 0.049(7) -0.002(6) 0.013(5) -0.002(5)
O3 0.028(5) 0.040(6) 0.027(5) 0.000(4) 0.003(4) 0.002(4)
O6 0.024(5) 0.042(6) 0.027(5) -0.005(4) 0.006(4) -0.002(4)
O7 0.035(5) 0.030(5) 0.030(5) 0.000(4) 0.013(4) 0.000(4)
O205 0.045(7) 0.052(7) 0.050(7) -0.007(6) 0.010(6) -0.012(6)
O204 0.035(6) 0.059(8) 0.057(8) -0.008(6) 0.018(6) 0.002(5)
O210 0.050(7) 0.043(6) 0.031(5) 0.002(5) 0.013(5) -0.002(5)
O209 0.049(7) 0.032(5) 0.039(6) -0.009(5) 0.012(5) -0.002(5)
O207 0.049(7) 0.045(7) 0.053(8) 0.006(6) 0.003(6) 0.010(6)
O208 0.039(6) 0.060(8) 0.032(6) -0.008(5) 0.009(5) 0.000(5)
O206 0.052(7) 0.040(6) 0.045(7) 0.003(5) 0.009(6) -0.008(5)
O203 0.055(7) 0.035(6) 0.043(6) -0.004(5) 0.027(6) 0.003(5)
O201 0.050(7) 0.041(6) 0.028(5) -0.004(4) 0.009(5) 0.004(5)
O202 0.044(6) 0.036(6) 0.037(6) -0.002(5) 0.015(5) 0.000(5)
O101 0.034(6) 0.050(7) 0.045(7) 0.001(5) 0.007(5) 0.016(5)
O102 0.031(6) 0.061(8) 0.063(8) -0.014(7) 0.015(6) -0.007(5)
O105 0.036(6) 0.047(6) 0.029(5) -0.003(5) 0.004(4) -0.011(5)
O104 0.043(6) 0.049(7) 0.048(7) 0.011(5) 0.020(5) 0.008(5)
O110 0.059(8) 0.052(7) 0.033(6) -0.006(5) 0.006(5) -0.001(6)
O109 0.044(7) 0.051(7) 0.044(7) 0.005(5) 0.014(5) 0.011(5)
O107 0.057(8) 0.048(7) 0.036(6) -0.006(5) 0.018(5) 0.001(6)
O108 0.060(8) 0.048(7) 0.046(7) 0.002(5) 0.032(6) 0.012(6)
O215 0.032(5) 0.041(6) 0.042(6) -0.004(5) 0.008(5) -0.009(4)
O214 0.030(5) 0.052(7) 0.040(6) 0.002(5) 0.008(5) -0.002(5)
O226 0.044(6) 0.033(5) 0.030(5) -0.006(4) 0.009(4) -0.003(5)
O224 0.046(6) 0.037(6) 0.029(5) 0.004(4) 0.000(5) 0.006(5)
O222 0.039(6) 0.039(6) 0.038(6) 0.005(5) 0.013(5) 0.000(5)
O221 0.031(5) 0.047(6) 0.048(7) 0.002(5) 0.021(5) 0.002(5)
O213 0.024(5) 0.048(6) 0.036(6) -0.001(5) 0.006(4) 0.005(4)
O211 0.032(5) 0.028(5) 0.035(5) 0.002(4) 0.008(4) -0.002(4)
O228 0.017(4) 0.029(5) 0.025(4) -0.001(4) 0.003(3) 0.001(3)
O212 0.035(5) 0.033(5) 0.036(6) -0.008(4) 0.012(4) -0.003(4)
O217 0.036(5) 0.036(5) 0.021(4) 0.001(4) 0.007(4) 0.006(4)
O218 0.031(5) 0.038(5) 0.026(5) -0.006(4) 0.006(4) 0.006(4)
O216 0.038(6) 0.034(5) 0.037(6) 0.003(4) 0.006(5) 0.006(4)
O223 0.041(6) 0.033(5) 0.046(6) 0.006(5) 0.015(5) -0.005(5)
O220 0.038(6) 0.024(5) 0.043(6) 0.002(4) 0.016(5) 0.003(4)
O219 0.041(6) 0.039(6) 0.032(5) -0.007(4) 0.019(5) -0.002(5)
O225 0.032(5) 0.036(5) 0.029(5) -0.004(4) 0.001(4) 0.000(4)
O117 0.044(6) 0.031(5) 0.030(5) -0.007(4) 0.011(4) 0.006(4)
O124 0.039(6) 0.047(6) 0.029(5) -0.005(5) 0.014(4) 0.004(5)
O127 0.048(6) 0.040(6) 0.030(5) -0.006(4) 0.014(5) 0.004(5)
O125 0.030(5) 0.054(7) 0.036(6) -0.002(5) 0.004(4) 0.005(5)
O118 0.032(5) 0.039(6) 0.043(6) -0.001(5) 0.017(5) 0.002(4)
O119 0.032(5) 0.044(6) 0.040(6) -0.004(5) 0.023(5) 0.006(4)
O122 0.025(5) 0.047(6) 0.034(6) 0.008(5) 0.002(4) 0.010(4)
O123 0.027(5) 0.058(7) 0.022(5) -0.001(5) -0.001(4) -0.010(5)
O121 0.046(6) 0.037(6) 0.038(6) 0.010(5) 0.022(5) 0.011(5)
O120 0.044(6) 0.037(6) 0.055(7) -0.004(5) 0.035(6) -0.005(5)
O112 0.025(5) 0.053(7) 0.039(6) -0.004(5) 0.014(4) 0.001(5)
O115 0.024(5) 0.044(6) 0.032(5) 0.002(4) 0.005(4) 0.003(4)
O116 0.025(5) 0.030(5) 0.032(5) 0.004(4) 0.007(4) 0.002(4)
O114 0.027(5) 0.040(6) 0.035(5) -0.005(4) 0.011(4) 0.004(4)
O111 0.035(5) 0.042(6) 0.030(5) 0.005(4) 0.012(4) 0.009(4)
O113 0.052(7) 0.035(6) 0.033(6) -0.006(4) 0.009(5) -0.007(5)
O103 0.041(6) 0.044(7) 0.060(8) -0.001(6) 0.024(6) 0.003(5)
O129 0.015(4) 0.034(5) 0.029(5) 0.003(4) 0.005(3) 0.001(3)
O130 0.028(5) 0.035(5) 0.025(5) -0.001(4) 0.002(4) 0.007(4)
O131 0.026(5) 0.033(5) 0.031(5) 0.000(4) 0.011(4) -0.001(4)
O128 0.036(6) 0.043(6) 0.027(5) 0.000(4) 0.004(4) 0.006(5)
O106 0.047(6) 0.043(6) 0.030(5) -0.012(5) 0.008(5) -0.003(5)
O5 0.020(4) 0.038(5) 0.037(5) 0.001(4) 0.005(4) -0.004(4)
O126 0.041(6) 0.036(5) 0.031(5) -0.001(4) 0.014(4) 0.005(4)
O229 0.024(5) 0.045(6) 0.027(5) -0.001(4) 0.005(4) 0.000(4)
O230 0.021(4) 0.048(6) 0.027(5) -0.002(4) -0.002(4) 0.002(4)
O231 0.021(4) 0.027(5) 0.030(5) 0.000(4) 0.006(4) 0.001(3)
O227 0.034(5) 0.043(6) 0.031(5) -0.001(5) 0.007(4) -0.004(5)
Si2 0.0215(16) 0.0288(18) 0.0208(16) 0.0009(13) 0.0044(13) 0.0013(13)
Si1 0.0209(16) 0.0289(18) 0.0223(16) -0.0008(13) 0.0067(13) -0.0001(13)
W201 0.0275(3) 0.0314(3) 0.0276(3) -0.0019(2) 0.0075(2) 0.0020(2)
W208 0.0270(3) 0.0381(3) 0.0287(3) -0.0063(2) 0.0043(2) -0.0016(2)
W203 0.0330(3) 0.0313(3) 0.0318(3) -0.0021(2) 0.0131(2) 0.0028(2)
W202 0.0285(3) 0.0331(3) 0.0298(3) -0.0036(2) 0.0118(2) -0.0012(2)
W209 0.0342(3) 0.0359(3) 0.0264(3) -0.0029(2) 0.0101(2) 0.0009(2)
W104 0.0282(3) 0.0369(3) 0.0329(3) 0.0019(2) 0.0110(2) 0.0067(2)
W210 0.0398(3) 0.0352(3) 0.0257(3) 0.0020(2) 0.0082(2) -0.0010(2)
W107 0.0346(3) 0.0377(3) 0.0294(3) -0.0018(2) 0.0137(2) 0.0046(2)
W108 0.0391(3) 0.0376(3) 0.0347(3) -0.0004(2) 0.0194(3) 0.0001(2)
W106 0.0347(3) 0.0318(3) 0.0297(3) -0.0030(2) 0.0084(2) 0.0009(2)
W207 0.0312(3) 0.0370(3) 0.0280(3) 0.0009(2) 0.0021(2) 0.0056(2)
W206 0.0380(3) 0.0313(3) 0.0290(3) -0.0009(2) 0.0082(2) -0.0038(2)
W105 0.0252(3) 0.0381(3) 0.0283(3) -0.0025(2) 0.0051(2) -0.0028(2)
W101 0.0262(3) 0.0425(3) 0.0327(3) -0.0016(2) 0.0052(2) 0.0058(2)
W110 0.0346(3) 0.0431(3) 0.0248(3) -0.0036(2) 0.0040(2) 0.0007(2)
W109 0.0383(3) 0.0410(3) 0.0308(3) 0.0048(2) 0.0102(2) 0.0084(3)
W204 0.0271(3) 0.0447(3) 0.0355(3) 0.0014(3) 0.0091(2) 0.0046(2)
W205 0.0278(3) 0.0456(3) 0.0334(3) -0.0006(3) 0.0079(2) -0.0059(2)
W102 0.0281(3) 0.0443(3) 0.0370(3) -0.0062(3) 0.0093(2) -0.0053(2)
W103 0.0402(3) 0.0322(3) 0.0372(3) -0.0030(2) 0.0193(3) 0.0000(2)
Zn1 0.0303(9) 0.0515(11) 0.0405(10) -0.0029(8) 0.0110(7) 0.0006(8)
C1 0.035(8) 0.058(11) 0.045(10) 0.007(8) 0.005(7) -0.007(8)
C2 0.12(2) 0.11(2) 0.036(11) -0.008(12) 0.035(13) -0.001(17)
N1 0.033(5) 0.073(7) 0.045(5) -0.002(5) 0.001(4) 0.002(4)
C3 0.033(5) 0.073(7) 0.045(5) -0.002(5) 0.001(4) 0.002(4)
C4 0.033(5) 0.074(7) 0.045(5) -0.002(5) 0.000(4) 0.002(5)

loop_
_atom_type_symbol
_atom_type_description
_atom_type_scat_dispersion_real
_atom_type_scat_dispersion_imag
_atom_type_scat_source
C C 0.0033 0.0016 'International Tables Vol C Tables 4.2.6.8 and 6.1.1.4'
N N 0.0061 0.0033 'International Tables Vol C Tables 4.2.6.8 and 6.1.1.4'
O O 0.0106 0.0060 'International Tables Vol C Tables 4.2.6.8 and 6.1.1.4'
Si Si 0.0817 0.0704 'International Tables Vol C Tables 4.2.6.8 and 6.1.1.4'
W W -0.8490 6.8722 'International Tables Vol C Tables 4.2.6.8 and 6.1.1.4'
Zn Zn 0.2839 1.4301 'International Tables Vol C Tables 4.2.6.8 and 6.1.1.4'

loop_
_geom_angle_atom_site_label_1
_geom_angle_atom_site_label_2
_geom_angle_atom_site_label_3
_geom_angle
C111 N1A C121 117(2)
C111 N1A C141 111(2)
C121 N1A C141 103(2)
C111 N1A C131 107(2)
C121 N1A C131 109(2)
C141 N1A C131 109(2)
N1A C111 C112 114(2)
C111 C112 C113 110(2)
C112 C113 C114 111(2)
N1A C121 C122 113(2)
C121 C122 C123 107(2)
C124 C123 C122 110(2)
C132 C131 N1A 118(2)
C131 C132 C133 112(2)
C134 C133 C132 111(2)
C142 C141 N1A 111(2)
C143 C142 C141 106(2)
C142 C143 C144 110(2)
C231 N2A C211 110.9(19)
C231 N2A C241 115(2)
C211 N2A C241 103.9(19)
C231 N2A C221 105.1(19)
C211 N2A C221 110.0(19)
C241 N2A C221 111.7(19)
N2A C211 C212 113(2)
C213 C212 C211 107(2)
C214 C213 C212 113(2)
C222 C221 N2A 112(2)
C221 C222 C223 109(2)
C224 C223 C222 113(2)
N2A C231 C232 113(2)
C233 C232 C231 108(2)
C232 C233 C234 112(2)
N2A C241 C242 113(2)
C243 C242 C241 110(2)
C242 C243 C244 113(2)
C311 N3A C341 107(2)
C311 N3A C331 113(3)
C341 N3A C331 109(2)
C311 N3A C321 112(3)
C341 N3A C321 113(2)
C331 N3A C321 104(2)
N3A C311 C312 119(3)
C313 C312 C311 109(3)
C312 C313 C314 110(3)
N3A C321 C322 110(3)
C321 C322 C323 102(3)
C322 C323 C324 105(3)
C332 C331 N3A 114(3)
C333 C332 C331 110(3)
C332 C333 C334 110(3)
C342 C341 N3A 119(3)
C341 C342 C343 108(3)
C342 C343 C344 118(3)
C441 N4A C411 110(3)
C441 N4A C421 104(3)
C411 N4A C421 113(3)
C441 N4A C431 117(3)
C411 N4A C431 102(2)
C421 N4A C431 110(3)
N4A C411 C412 112(3)
C413 C412 C411 110(3)
C414 C413 C412 111(3)
N4A C421 C422 114(3)
C423 C422 C421 108(3)
C422 C423 C424 107(3)
N4A C431 C432 111(3)
C433 C432 C431 110(3)
C434 C433 C432 115(3)
C442 C441 N4A 113(3)
C441 C442 C443 109(3)
C444 C443 C442 99(3)
C541 N5A C521 114(3)
C541 N5A C511 91(3)
C521 N5A C511 115(3)
C541 N5A C531 116(3)
C521 N5A C531 108(3)
C511 N5A C531 111(3)
C512 C511 N5A 117(3)
C511 C512 C513 107(3)
C514 C513 C512 110(3)
N5A C521 C522 114(3)
C521 C522 C523 104(3)
C524 C523 C522 99(3)
C532 C531 N5A 112(3)
C531 C532 C533 119(4)
C534 C533 C532 113(4)
C542 C541 N5A 113(4)
C541 C542 C543 112(3)
C544 C543 C542 120(4)
C631 N6A C621 114(3)
C631 N6A C641 108(3)
C621 N6A C641 109(3)
C631 N6A C611 112(3)
C621 N6A C611 104(3)
C641 N6A C611 109(3)
C612 C611 N6A 111(3)
C613 C612 C611 102(3)
C612 C613 C614 105(3)
N6A C621 C622 113(3)
C621 C622 C623 104(3)
C622 C623 C624 109(3)
N6A C631 C632 116(3)
C633 C632 C631 111(3)
C632 C633 C634 116(3)
C642 C641 N6A 116(3)
C643 C642 C641 115(3)
C642 C643 C644 118(3)
C731 N7A C741 104.9(18)
C731 N7A C721 112.9(19)
C741 N7A C721 109.2(18)
C731 N7A C711 114.0(19)
C741 N7A C711 111.4(18)
C721 N7A C711 104.5(18)
C712 C711 N7A 115(2)
C713 C712 C711 121(2)
C712 C713 C714 113(2)
N7A C721 C722 116(2)
C723 C722 C721 109(2)
C722 C723 C724 112(2)
N7A C731 C732 114(2)
C731 C732 C733 107(2)
C734 C733 C732 111(2)
N7A C741 C742 115(2)
C743 C742 C741 110(2)
C742 C743 C744 111(2)
C1 O4 W205 128.6(12)
C1 N2 W204 126.7(13)
W101 O1 Zn1 122.3(6)
W102 O2 Zn1 123.7(7)
Zn1 O3 W202 122.1(5)
Zn1 O3 W201 124.2(5)
W202 O3 W201 113.2(5)
W201 O6 W105 153.8(6)
W202 O7 W104 153.8(6)
W206 O215 W205 139.8(6)
W205 O214 W204 115.3(5)
W209 O226 W208 120.1(5)
W210 O224 W207 120.5(5)
W205 O222 W210 140.0(6)
W204 O221 W209 140.5(6)
W203 O213 W204 140.7(6)
W206 O211 W201 148.3(6)
Si2 O228 W202 128.2(5)
Si2 O228 W201 127.2(5)
W202 O228 W201 96.2(3)
W203 O212 W202 148.9(6)
W207 O217 W201 144.2(6)
W208 O218 W202 143.2(5)
W206 O216 W207 119.4(5)
W206 O223 W210 118.9(5)
W209 O220 W203 118.3(5)
W203 O219 W208 117.6(6)
W208 O225 W207 152.9(6)
W106 O117 W107 118.1(5)
W110 O124 W106 119.5(6)
W109 O127 W108 120.5(6)
W110 O125 W107 120.4(6)
W107 O118 W101 144.7(6)
W108 O119 W102 145.9(5)
W104 O122 W109 142.3(6)
W105 O123 W110 142.1(6)
W109 O121 W103 119.3(5)
W108 O120 W103 118.2(6)
W101 O112 W102 118.1(5)
W104 O115 W105 116.9(5)
W106 O116 W105 142.6(6)
W103 O114 W104 142.6(6)
W106 O111 W101 149.3(6)
W103 O113 W102 149.2(6)
Si1 O129 W105 127.0(6)
Si1 O129 W104 125.7(5)
W105 O129 W104 95.1(3)
Si1 O130 W107 123.2(6)
Si1 O130 W110 124.9(5)
W107 O130 W110 92.9(3)
Si1 O130 W106 125.1(5)
W107 O130 W106 90.2(3)
W110 O130 W106 90.6(4)
Si1 O131 W108 123.2(5)
Si1 O131 W103 124.9(5)
W108 O131 W103 90.6(3)
Si1 O131 W109 124.9(5)
W108 O131 W109 92.6(4)
W103 O131 W109 90.7(3)
W110 O128 W109 164.2(6)
Si1 O5 W101 128.1(6)
Si1 O5 W102 126.8(6)
W101 O5 W102 92.1(3)
W107 O126 W108 151.6(6)
Si2 O229 W205 128.8(6)
Si2 O229 W204 128.7(6)
W205 O229 W204 95.0(4)
Si2 O230 W207 122.4(6)
Si2 O230 W210 125.3(6)
W207 O230 W210 94.8(4)
Si2 O230 W206 124.0(5)
W207 O230 W206 90.5(4)
W210 O230 W206 90.3(4)
Si2 O231 W208 122.2(5)
Si2 O231 W209 125.2(5)
W208 O231 W209 94.4(3)
Si2 O231 W203 124.4(5)
W208 O231 W203 91.0(3)
W209 O231 W203 90.0(3)
W209 O227 W210 164.5(6)
O229 Si2 O228 117.4(5)
O229 Si2 O231 105.9(5)
O228 Si2 O231 108.6(5)
O229 Si2 O230 105.8(6)
O228 Si2 O230 109.5(5)
O231 Si2 O230 109.4(5)
O5 Si1 O129 113.4(5)
O5 Si1 O131 109.7(5)
O129 Si1 O131 108.1(5)
O5 Si1 O130 108.8(5)
O129 Si1 O130 107.2(5)
O131 Si1 O130 109.7(5)
O201 W201 O6 101.2(5)
O201 W201 O211 101.3(5)
O6 W201 O211 93.1(4)
O201 W201 O3 95.4(5)
O6 W201 O3 94.0(4)
O211 W201 O3 160.3(4)
O201 W201 O217 93.1(5)
O6 W201 O217 165.6(4)
O211 W201 O217 84.2(4)
O3 W201 O217 84.3(4)
O201 W201 O228 167.8(5)
O6 W201 O228 85.9(4)
O211 W201 O228 88.2(4)
O3 W201 O228 74.0(4)
O217 W201 O228 80.0(4)
O208 W208 O218 104.4(5)
O208 W208 O225 100.8(5)
O218 W208 O225 92.7(5)
O208 W208 O219 98.5(5)
O218 W208 O219 88.6(4)
O225 W208 O219 159.7(4)
O208 W208 O226 99.5(5)
O218 W208 O226 155.8(4)
O225 W208 O226 86.8(4)
O219 W208 O226 83.8(4)
O208 W208 O231 169.3(4)
O218 W208 O231 84.6(4)
O225 W208 O231 84.3(4)
O219 W208 O231 75.6(4)
O226 W208 O231 71.3(4)
O203 W203 O212 102.7(5)
O203 W203 O213 101.8(5)
O212 W203 O213 92.1(5)
O203 W203 O219 101.8(5)
O212 W203 O219 88.1(4)
O213 W203 O219 155.8(5)
O203 W203 O220 99.9(5)
O212 W203 O220 156.9(4)
O213 W203 O220 88.0(5)
O219 W203 O220 82.5(4)
O203 W203 O231 174.3(5)
O212 W203 O231 81.8(4)
O213 W203 O231 81.3(4)
O219 W203 O231 74.7(4)
O220 W203 O231 75.4(4)
O202 W202 O7 101.7(5)
O202 W202 O212 102.2(5)
O7 W202 O212 92.1(4)
O202 W202 O3 95.3(5)
O7 W202 O3 94.5(4)
O212 W202 O3 159.6(4)
O202 W202 O218 92.4(5)
O7 W202 O218 165.9(4)
O212 W202 O218 84.6(4)
O3 W202 O218 84.4(4)
O202 W202 O228 168.0(4)
O7 W202 O228 85.8(4)
O212 W202 O228 86.7(4)
O3 W202 O228 74.6(4)
O218 W202 O228 80.4(4)
O209 W209 O226 100.6(5)
O209 W209 O227 100.9(5)
O226 W209 O227 94.9(5)
O209 W209 O220 100.4(5)
O226 W209 O220 91.0(5)
O227 W209 O220 156.4(5)
O209 W209 O221 101.2(5)
O226 W209 O221 157.8(4)
O227 W209 O221 85.0(5)
O220 W209 O221 81.1(5)
O209 W209 O231 173.1(5)
O226 W209 O231 73.6(4)
O227 W209 O231 83.6(4)
O220 W209 O231 76.2(4)
O221 W209 O231 84.3(4)
O104 W104 O122 100.5(5)
O104 W104 O115 96.9(5)
O122 W104 O115 94.1(5)
O104 W104 O114 101.3(5)
O122 W104 O114 90.5(5)
O115 W104 O114 160.2(4)
O104 W104 O7 93.6(5)
O122 W104 O7 165.6(4)
O115 W104 O7 87.2(4)
O114 W104 O7 83.7(4)
O104 W104 O129 168.8(5)
O122 W104 O129 86.6(4)
O115 W104 O129 73.8(4)
O114 W104 O129 87.2(4)
O7 W104 O129 79.9(4)
O210 W210 O224 102.4(5)
O210 W210 O227 101.4(5)
O224 W210 O227 96.1(5)
O210 W210 O223 99.0(5)
O224 W210 O223 90.8(5)
O227 W210 O223 156.5(5)
O210 W210 O222 99.0(5)
O224 W210 O222 157.7(5)
O227 W210 O222 85.7(5)
O223 W210 O222 79.7(5)
O210 W210 O230 173.5(5)
O224 W210 O230 73.4(4)
O227 W210 O230 84.2(4)
O223 W210 O230 76.3(4)
O222 W210 O230 84.6(4)
O107 W107 O118 104.3(5)
O107 W107 O126 99.3(5)
O118 W107 O126 92.9(5)
O107 W107 O117 99.5(5)
O118 W107 O117 88.5(5)
O126 W107 O117 160.2(4)
O107 W107 O125 100.1(5)
O118 W107 O125 155.5(4)
O126 W107 O125 85.6(5)
O117 W107 O125 85.0(5)
O107 W107 O130 170.8(5)
O118 W107 O130 83.5(4)
O126 W107 O130 85.0(4)
O117 W107 O130 75.5(4)
O125 W107 O130 71.9(4)
O108 W108 O119 103.9(6)
O108 W108 O126 100.4(5)
O119 W108 O126 93.0(5)
O108 W108 O120 98.4(5)
O119 W108 O120 88.1(5)
O126 W108 O120 160.3(4)
O108 W108 O127 100.7(6)
O119 W108 O127 155.2(4)
O126 W108 O127 86.4(5)
O120 W108 O127 84.4(5)
O108 W108 O131 170.9(5)
O119 W108 O131 82.7(4)
O126 W108 O131 85.3(4)
O120 W108 O131 75.3(4)
O127 W108 O131 72.5(4)
O106 W106 O111 102.1(5)
O106 W106 O116 102.7(5)
O111 W106 O116 95.8(4)
O106 W106 O117 99.8(5)
O111 W106 O117 87.5(5)
O116 W106 O117 155.9(4)
O106 W106 O124 100.7(5)
O111 W106 O124 156.3(5)
O116 W106 O124 85.2(4)
O117 W106 O124 82.5(4)
O106 W106 O130 173.5(4)
O111 W106 O130 82.0(4)
O116 W106 O130 81.6(4)
O117 W106 O130 75.2(4)
O124 W106 O130 74.7(4)
O207 W207 O217 104.1(6)
O207 W207 O216 99.6(5)
O217 W207 O216 88.2(5)
O207 W207 O225 100.6(5)
O217 W207 O225 92.8(5)
O216 W207 O225 158.9(4)
O207 W207 O224 100.5(6)
O217 W207 O224 155.1(4)
O216 W207 O224 83.9(5)
O225 W207 O224 86.3(5)
O207 W207 O230 170.1(5)
O217 W207 O230 84.5(4)
O216 W207 O230 75.4(4)
O225 W207 O230 83.7(4)
O224 W207 O230 70.7(4)
O206 W206 O211 103.2(5)
O206 W206 O216 103.2(5)
O211 W206 O216 87.5(5)
O206 W206 O223 100.2(5)
O211 W206 O223 156.3(4)
O216 W206 O223 83.1(5)
O206 W206 O215 101.2(5)
O211 W206 O215 91.8(5)
O216 W206 O215 155.1(5)
O223 W206 O215 87.8(5)
O206 W206 O230 174.0(5)
O211 W206 O230 82.0(4)
O216 W206 O230 73.7(4)
O223 W206 O230 74.5(4)
O215 W206 O230 81.6(4)
O105 W105 O123 100.0(5)
O105 W105 O115 97.9(5)
O123 W105 O115 93.9(5)
O105 W105 O116 101.0(5)
O123 W105 O116 90.3(5)
O115 W105 O116 159.7(4)
O105 W105 O6 92.7(4)
O123 W105 O6 166.8(4)
O115 W105 O6 87.6(4)
O116 W105 O6 83.9(4)
O105 W105 O129 170.0(4)
O123 W105 O129 86.6(4)
O115 W105 O129 74.0(4)
O116 W105 O129 86.5(4)
O6 W105 O129 81.3(4)
O101 W101 O1 100.8(5)
O101 W101 O112 98.8(5)
O1 W101 O112 94.9(5)
O101 W101 O111 100.8(5)
O1 W101 O111 91.8(5)
O112 W101 O111 157.7(5)
O101 W101 O118 94.8(5)
O1 W101 O118 164.2(4)
O112 W101 O118 84.9(5)
O111 W101 O118 83.0(4)
O101 W101 O5 172.3(5)
O1 W101 O5 83.6(4)
O112 W101 O5 74.4(4)
O111 W101 O5 85.2(4)
O118 W101 O5 81.1(4)
O110 W110 O125 103.9(6)
O110 W110 O128 100.3(5)
O125 W110 O128 94.2(5)
O110 W110 O124 100.5(6)
O125 W110 O124 91.1(5)
O128 W110 O124 156.6(4)
O110 W110 O123 99.1(5)
O125 W110 O123 156.8(4)
O128 W110 O123 85.0(5)
O124 W110 O123 81.3(5)
O110 W110 O130 175.1(5)
O125 W110 O130 74.1(4)
O128 W110 O130 84.3(4)
O124 W110 O130 75.2(4)
O123 W110 O130 82.8(4)
O109 W109 O127 102.6(5)
O109 W109 O128 101.2(5)
O127 W109 O128 94.3(5)
O109 W109 O121 100.3(5)
O127 W109 O121 90.8(5)
O128 W109 O121 156.1(4)
O109 W109 O122 100.9(5)
O127 W109 O122 156.2(4)
O128 W109 O122 84.6(5)
O121 W109 O122 81.4(5)
O109 W109 O131 173.9(5)
O127 W109 O131 73.9(4)
O128 W109 O131 84.1(4)
O121 W109 O131 74.9(4)
O122 W109 O131 82.3(4)
O204 W204 O221 103.7(6)
O204 W204 O214 98.0(6)
O221 W204 O214 93.3(5)
O204 W204 O213 100.3(5)
O221 W204 O213 92.0(5)
O214 W204 O213 159.2(5)
O204 W204 N2 95.2(6)
O221 W204 N2 161.1(5)
O214 W204 N2 84.5(5)
O213 W204 N2 83.9(5)
O204 W204 O229 168.2(5)
O221 W204 O229 86.3(4)
O214 W204 O229 74.8(4)
O213 W204 O229 85.5(4)
N2 W204 O229 75.0(5)
O205 W205 O222 103.6(6)
O205 W205 O215 100.2(5)
O222 W205 O215 92.8(5)
O205 W205 O214 96.9(6)
O222 W205 O214 93.1(5)
O215 W205 O214 160.0(5)
O205 W205 O4 95.2(5)
O222 W205 O4 161.2(5)
O215 W205 O4 83.5(5)
O214 W205 O4 84.7(5)
O205 W205 O229 167.4(5)
O222 W205 O229 86.7(4)
O215 W205 O229 86.3(4)
O214 W205 O229 74.9(4)
O4 W205 O229 74.7(4)
O102 W102 O2 101.1(6)
O102 W102 O112 99.4(5)
O2 W102 O112 93.3(5)
O102 W102 O113 101.1(6)
O2 W102 O113 92.3(5)
O112 W102 O113 157.2(5)
O102 W102 O119 95.1(6)
O2 W102 O119 163.7(5)
O112 W102 O119 85.6(4)
O113 W102 O119 82.9(4)
O102 W102 O5 172.6(5)
O2 W102 O5 82.8(5)
O112 W102 O5 74.0(4)
O113 W102 O5 84.8(4)
O119 W102 O5 81.2(4)
O103 W103 O113 103.3(6)
O103 W103 O114 102.8(5)
O113 W103 O114 95.3(5)
O103 W103 O120 99.8(5)
O113 W103 O120 88.7(5)
O114 W103 O120 155.4(5)
O103 W103 O121 99.7(6)
O113 W103 O121 156.2(5)
O114 W103 O121 85.1(4)
O120 W103 O121 81.7(5)
O103 W103 O131 172.8(5)
O113 W103 O131 81.4(4)
O114 W103 O131 81.9(4)
O120 W103 O131 74.7(4)
O121 W103 O131 75.1(4)
O2 Zn1 O1 97.8(5)
O2 Zn1 O3 127.4(5)
O1 Zn1 O3 126.5(5)
O2 Zn1 N1 101.0(6)
O1 Zn1 N1 100.4(6)
O3 Zn1 N1 97.4(5)
O4 C1 N2 127.6(17)
O4 C1 C2 116.3(19)
N2 C1 C2 116.1(19)
C3 N1 Zn1 175.0(16)
N1 C3 C4 177(2)
N2B C2B1 C2B2 176(3)
N6B C6B1 C6B2 173(4)
N1B C1B1 C1B2 172(4)
N3B C3B1 C3B2 160(4)
N5B C5B1 C5B2 176(3)
N4B C4B1 C4B2 169(5)

loop_
_geom_bond_atom_site_label_1
_geom_bond_atom_site_label_2
_geom_bond_distance
N1A C111 1.48(3)
N1A C121 1.54(3)
N1A C141 1.55(3)
N1A C131 1.59(3)
C111 C112 1.50(4)
C112 C113 1.51(4)
C113 C114 1.58(4)
C121 C122 1.54(4)
C122 C123 1.61(4)
C123 C124 1.50(4)
C131 C132 1.49(4)
C132 C133 1.59(4)
C133 C134 1.54(4)
C141 C142 1.54(4)
C142 C143 1.50(4)
C143 C144 1.55(4)
N2A C231 1.51(3)
N2A C211 1.54(3)
N2A C241 1.54(3)
N2A C221 1.55(3)
C211 C212 1.57(3)
C212 C213 1.57(3)
C213 C214 1.50(3)
C221 C222 1.54(4)
C222 C223 1.55(4)
C223 C224 1.46(4)
C231 C232 1.57(4)
C232 C233 1.49(4)
C233 C234 1.55(4)
C241 C242 1.57(4)
C242 C243 1.31(4)
C243 C244 1.63(4)
N3A C311 1.48(4)
N3A C341 1.53(4)
N3A C331 1.57(4)
N3A C321 1.58(4)
C311 C312 1.60(4)
C312 C313 1.53(4)
C313 C314 1.58(4)
C321 C322 1.59(4)
C322 C323 1.59(4)
C323 C324 1.60(5)
C331 C332 1.53(4)
C332 C333 1.51(4)
C333 C334 1.55(4)
C341 C342 1.50(4)
C342 C343 1.51(4)
C343 C344 1.54(4)
N4A C441 1.51(4)
N4A C411 1.51(4)
N4A C421 1.52(4)
N4A C431 1.55(4)
C411 C412 1.56(5)
C412 C413 1.47(4)
C413 C414 1.33(4)
C421 C422 1.57(4)
C422 C423 1.54(4)
C423 C424 1.60(4)
C431 C432 1.58(4)
C432 C433 1.50(4)
C433 C434 1.44(4)
C441 C442 1.51(4)
C442 C443 1.60(5)
C443 C444 1.38(4)
N5A C541 1.49(5)
N5A C521 1.50(5)
N5A C511 1.56(5)
N5A C531 1.60(5)
C511 C512 1.50(5)
C512 C513 1.75(5)
C513 C514 1.43(5)
C521 C522 1.52(5)
C522 C523 1.62(5)
C523 C524 1.45(5)
C531 C532 1.48(5)
C532 C533 1.65(5)
C533 C534 1.35(5)
C541 C542 1.46(5)
C542 C543 1.68(5)
C543 C544 1.28(5)
N6A C631 1.49(4)
N6A C621 1.54(4)
N6A C641 1.56(4)
N6A C611 1.59(4)
C611 C612 1.59(5)
C612 C613 1.55(5)
C613 C614 1.56(5)
C621 C622 1.54(5)
C622 C623 1.56(5)
C623 C624 1.56(5)
C631 C632 1.58(5)
C632 C633 1.44(5)
C633 C634 1.56(5)
C641 C642 1.53(5)
C642 C643 1.39(5)
C643 C644 1.51(5)
N7A C731 1.52(3)
N7A C741 1.53(3)
N7A C721 1.54(3)
N7A C711 1.55(3)
C711 C712 1.49(3)
C712 C713 1.39(3)
C713 C714 1.58(4)
C721 C722 1.54(3)
C722 C723 1.53(3)
C723 C724 1.54(3)
C731 C732 1.54(3)
C732 C733 1.57(3)
C733 C734 1.48(3)
C741 C742 1.54(3)
C742 C743 1.52(3)
C743 C744 1.55(3)
O4 C1 1.29(2)
O4 W205 2.114(12)
N2 C1 1.30(2)
N2 W204 2.146(14)
O1 W101 1.814(11)
O1 Zn1 1.943(11)
O2 W102 1.807(12)
O2 Zn1 1.941(12)
O3 Zn1 1.973(10)
O3 W202 1.981(10)
O3 W201 1.996(11)
O6 W201 1.811(10)
O6 W105 2.028(10)
O7 W202 1.817(10)
O7 W104 2.015(10)
O205 W205 1.714(12)
O204 W204 1.697(12)
O210 W210 1.701(11)
O209 W209 1.711(11)
O207 W207 1.695(12)
O208 W208 1.713(12)
O206 W206 1.719(12)
O203 W203 1.727(11)
O201 W201 1.715(11)
O202 W202 1.725(11)
O101 W101 1.717(11)
O102 W102 1.727(12)
O105 W105 1.731(11)
O104 W104 1.706(12)
O110 W110 1.706(12)
O109 W109 1.714(12)
O107 W107 1.720(12)
O108 W108 1.722(12)
O215 W206 1.918(11)
O215 W205 1.919(11)
O214 W205 1.922(12)
O214 W204 1.925(12)
O226 W209 1.858(11)
O226 W208 2.044(11)
O224 W210 1.850(12)
O224 W207 2.031(12)
O222 W205 1.838(11)
O222 W210 2.035(11)
O221 W204 1.857(12)
O221 W209 2.011(12)
O213 W203 1.904(10)
O213 W204 1.929(11)
O211 W206 1.893(10)
O211 W201 1.921(10)
O228 Si2 1.634(10)
O228 W202 2.225(9)
O228 W201 2.238(9)
O212 W203 1.869(10)
O212 W202 1.930(10)
O217 W207 1.821(9)
O217 W201 2.072(10)
O218 W208 1.850(10)
O218 W202 2.053(10)
O216 W206 1.904(11)
O216 W207 1.931(11)
O223 W206 1.917(11)
O223 W210 1.927(12)
O220 W209 1.919(10)
O220 W203 1.928(10)
O219 W203 1.916(11)
O219 W208 1.951(11)
O225 W208 1.888(11)
O225 W207 1.933(10)
O117 W106 1.914(10)
O117 W107 1.924(11)
O124 W110 1.905(12)
O124 W106 1.934(11)
O127 W109 1.873(11)
O127 W108 2.001(12)
O125 W110 1.863(11)
O125 W107 2.016(11)
O118 W107 1.835(12)
O118 W101 2.068(11)
O119 W108 1.840(12)
O119 W102 2.053(11)
O122 W104 1.855(11)
O122 W109 2.008(11)
O123 W105 1.862(10)
O123 W110 2.005(11)
O121 W109 1.924(12)
O121 W103 1.930(12)
O120 W108 1.921(11)
O120 W103 1.928(10)
O112 W101 1.910(12)
O112 W102 1.929(11)
O115 W104 1.920(11)
O115 W105 1.927(11)
O116 W106 1.904(10)
O116 W105 1.932(9)
O114 W103 1.898(10)
O114 W104 1.934(10)
O111 W106 1.858(11)
O111 W101 1.951(11)
O113 W103 1.848(12)
O113 W102 1.958(12)
O103 W103 1.716(12)
O129 Si1 1.629(9)
O129 W105 2.216(9)
O129 W104 2.229(9)
O130 Si1 1.647(10)
O130 W107 2.314(10)
O130 W110 2.333(10)
O130 W106 2.334(10)
O131 Si1 1.642(11)
O131 W108 2.312(9)
O131 W103 2.332(10)
O131 W109 2.342(10)
O128 W110 1.901(11)
O128 W109 1.905(11)
O106 W106 1.715(12)
O5 Si1 1.611(10)
O5 W101 2.284(10)
O5 W102 2.288(10)
O126 W107 1.903(11)
O126 W108 1.917(11)
O229 Si2 1.607(10)
O229 W205 2.203(10)
O229 W204 2.206(10)
O230 Si2 1.648(11)
O230 W207 2.284(9)
O230 W210 2.295(10)
O230 W206 2.375(11)
O231 Si2 1.643(10)
O231 W208 2.288(9)
O231 W209 2.322(9)
O231 W203 2.348(9)
O227 W209 1.896(11)
O227 W210 1.915(11)
Zn1 N1 2.092(16)
C1 C2 1.55(3)
N1 C3 1.16(2)
C3 C4 1.45(3)
N2B C2B1 1.12(3)
C2B1 C2B2 1.47(3)
N6B C6B1 1.14(4)
C6B1 C6B2 1.43(5)
N1B C1B1 1.11(4)
C1B1 C1B2 1.48(5)
N3B C3B1 1.22(4)
C3B1 C3B2 1.46(5)
N5B C5B1 1.13(3)
C5B1 C5B2 1.48(4)
N4B C4B1 1.26(5)
C4B1 C4B2 1.45(5)

loop_
_geom_torsion_atom_site_label_1
_geom_torsion_atom_site_label_2
_geom_torsion_atom_site_label_3
_geom_torsion_atom_site_label_4
_geom_torsion
C121 N1A C111 C112 -61(3)
C141 N1A C111 C112 58(3)
C131 N1A C111 C112 177(2)
N1A C111 C112 C113 177(2)
C111 C112 C113 C114 170(2)
C111 N1A C121 C122 -54(3)
C141 N1A C121 C122 -177(2)
C131 N1A C121 C122 67(3)
N1A C121 C122 C123 -179(2)
C121 C122 C123 C124 -72(3)
C111 N1A C131 C132 172(2)
C121 N1A C131 C132 45(3)
C141 N1A C131 C132 -67(3)
N1A C131 C132 C133 -177(2)
C131 C132 C133 C134 -180(2)
C111 N1A C141 C142 49(3)
C121 N1A C141 C142 175(2)
C131 N1A C141 C142 -70(3)
N1A C141 C142 C143 -168(2)
C141 C142 C143 C144 173(2)
C231 N2A C211 C212 61(3)
C241 N2A C211 C212 -174(2)
C221 N2A C211 C212 -55(3)
N2A C211 C212 C213 -164(2)
C211 C212 C213 C214 77(3)
C231 N2A C221 C222 177(2)
C211 N2A C221 C222 -64(3)
C241 N2A C221 C222 51(3)
N2A C221 C222 C223 166(2)
C221 C222 C223 C224 61(3)
C211 N2A C231 C232 55(3)
C241 N2A C231 C232 -63(3)
C221 N2A C231 C232 174(2)
N2A C231 C232 C233 167(2)
C231 C232 C233 C234 171(2)
C231 N2A C241 C242 -58(3)
C211 N2A C241 C242 -180(2)
C221 N2A C241 C242 61(3)
N2A C241 C242 C243 127(3)
C241 C242 C243 C244 175(2)
C341 N3A C311 C312 176(3)
C331 N3A C311 C312 -65(4)
C321 N3A C311 C312 52(4)
N3A C311 C312 C313 -178(3)
C311 C312 C313 C314 -177(3)
C311 N3A C321 C322 61(3)
C341 N3A C321 C322 -60(3)
C331 N3A C321 C322 -177(3)
N3A C321 C322 C323 174(2)
C321 C322 C323 C324 -175(3)
C311 N3A C331 C332 -69(4)
C341 N3A C331 C332 49(3)
C321 N3A C331 C332 170(3)
N3A C331 C332 C333 -163(3)
C331 C332 C333 C334 -170(3)
C311 N3A C341 C342 -176(3)
C331 N3A C341 C342 62(4)
C321 N3A C341 C342 -53(4)
N3A C341 C342 C343 -177(3)
C341 C342 C343 C344 -178(3)
C441 N4A C411 C412 60(3)
C421 N4A C411 C412 -56(4)
C431 N4A C411 C412 -174(3)
N4A C411 C412 C413 -175(3)
C411 C412 C413 C414 71(4)
C441 N4A C421 C422 176(3)
C411 N4A C421 C422 -64(4)
C431 N4A C421 C422 49(4)
N4A C421 C422 C423 164(3)
C421 C422 C423 C424 165(3)
C441 N4A C431 C432 -55(4)
C411 N4A C431 C432 -176(3)
C421 N4A C431 C432 64(3)
N4A C431 C432 C433 -156(3)
C431 C432 C433 C434 -50(4)
C411 N4A C441 C442 56(4)
C421 N4A C441 C442 178(3)
C431 N4A C441 C442 -60(4)
N4A C441 C442 C443 173(3)
C441 C442 C443 C444 -81(3)
C541 N5A C511 C512 172(4)
C521 N5A C511 C512 -70(5)
C531 N5A C511 C512 54(5)
N5A C511 C512 C513 173(3)
C511 C512 C513 C514 178(4)
C541 N5A C521 C522 59(5)
C511 N5A C521 C522 -45(5)
C531 N5A C521 C522 -171(3)
N5A C521 C522 C523 162(3)
C521 C522 C523 C524 171(3)
C541 N5A C531 C532 -45(5)
C521 N5A C531 C532 -174(3)
C511 N5A C531 C532 58(4)
N5A C531 C532 C533 -165(3)
C531 C532 C533 C534 68(5)
C521 N5A C541 C542 62(5)
C511 N5A C541 C542 -179(3)
C531 N5A C541 C542 -65(4)
N5A C541 C542 C543 162(3)
C541 C542 C543 C544 69(5)
C631 N6A C611 C612 60(4)
C621 N6A C611 C612 -177(3)
C641 N6A C611 C612 -60(3)
N6A C611 C612 C613 -176(3)
C611 C612 C613 C614 180(3)
C631 N6A C621 C622 -60(4)
C641 N6A C621 C622 61(4)
C611 N6A C621 C622 178(3)
N6A C621 C622 C623 119(3)
C621 C622 C623 C624 168(3)
C621 N6A C631 C632 -63(4)
C641 N6A C631 C632 175(3)
C611 N6A C631 C632 55(4)
N6A C631 C632 C633 165(3)
C631 C632 C633 C634 180(3)
C631 N6A C641 C642 174(3)
C621 N6A C641 C642 50(4)
C611 N6A C641 C642 -64(4)
N6A C641 C642 C643 164(3)
C641 C642 C643 C644 -174(3)
C731 N7A C711 C712 -58(3)
C741 N7A C711 C712 61(3)
C721 N7A C711 C712 179(2)
N7A C711 C712 C713 98(3)
C711 C712 C713 C714 173(2)
C731 N7A C721 C722 56(3)
C741 N7A C721 C722 -61(3)
C711 N7A C721 C722 -180(2)
N7A C721 C722 C723 177.1(19)
C721 C722 C723 C724 176(2)
C741 N7A C731 C732 176.6(19)
C721 N7A C731 C732 58(3)
C711 N7A C731 C732 -61(3)
N7A C731 C732 C733 173.0(19)
C731 C732 C733 C734 -177(2)
C731 N7A C741 C742 178.4(19)
C721 N7A C741 C742 -60(3)
C711 N7A C741 C742 55(3)
N7A C741 C742 C743 -178.2(19)
C741 C742 C743 C744 -174.9(19)
W205 O229 Si2 O228 -109.4(7)
W204 O229 Si2 O228 108.8(7)
W205 O229 Si2 O231 129.2(7)
W204 O229 Si2 O231 -12.6(9)
W205 O229 Si2 O230 13.1(8)
W204 O229 Si2 O230 -128.7(7)
W202 O228 Si2 O229 -110.4(7)
W201 O228 Si2 O229 109.3(7)
W202 O228 Si2 O231 9.5(8)
W201 O228 Si2 O231 -130.7(6)
W202 O228 Si2 O230 129.0(6)
W201 O228 Si2 O230 -11.2(8)
W208 O231 Si2 O229 -177.3(6)
W209 O231 Si2 O229 -53.5(7)
W203 O231 Si2 O229 65.5(7)
W208 O231 Si2 O228 55.8(7)
W209 O231 Si2 O228 179.6(5)
W203 O231 Si2 O228 -61.4(7)
W208 O231 Si2 O230 -63.7(7)
W209 O231 Si2 O230 60.1(7)
W203 O231 Si2 O230 179.1(5)
W207 O230 Si2 O229 178.5(6)
W210 O230 Si2 O229 53.6(7)
W206 O230 Si2 O229 -65.4(7)
W207 O230 Si2 O228 -54.1(7)
W210 O230 Si2 O228 -179.0(5)
W206 O230 Si2 O228 62.0(7)
W207 O230 Si2 O231 64.8(7)
W210 O230 Si2 O231 -60.1(7)
W206 O230 Si2 O231 -179.0(5)
W101 O5 Si1 O129 -114.3(7)
W102 O5 Si1 O129 115.4(7)
W101 O5 Si1 O131 124.8(7)
W102 O5 Si1 O131 -5.6(9)
W101 O5 Si1 O130 4.8(9)
W102 O5 Si1 O130 -125.5(7)
W105 O129 Si1 O5 113.1(7)
W104 O129 Si1 O5 -114.3(7)
W105 O129 Si1 O131 -125.1(6)
W104 O129 Si1 O131 7.5(8)
W105 O129 Si1 O130 -7.0(8)
W104 O129 Si1 O130 125.6(6)
W108 O131 Si1 O5 -57.9(8)
W103 O131 Si1 O5 60.3(7)
W109 O131 Si1 O5 -179.3(6)
W108 O131 Si1 O129 178.0(6)
W103 O131 Si1 O129 -63.8(7)
W109 O131 Si1 O129 56.6(7)
W108 O131 Si1 O130 61.5(7)
W103 O131 Si1 O130 179.7(5)
W109 O131 Si1 O130 -59.9(7)
W107 O130 Si1 O5 58.1(7)
W110 O130 Si1 O5 -180.0(6)
W106 O130 Si1 O5 -59.7(8)
W107 O130 Si1 O129 -179.0(5)
W110 O130 Si1 O129 -57.0(8)
W106 O130 Si1 O129 63.3(7)
W107 O130 Si1 O131 -61.9(7)
W110 O130 Si1 O131 60.0(8)
W106 O130 Si1 O131 -179.7(5)
W105 O6 W201 O201 16.2(15)
W105 O6 W201 O211 118.3(14)
W105 O6 W201 O3 -80.1(14)
W105 O6 W201 O217 -163.0(13)
W105 O6 W201 O228 -153.7(14)
W202 O218 W208 O208 143.9(10)
W202 O218 W208 O225 -114.2(10)
W202 O218 W208 O219 45.5(10)
W202 O218 W208 O226 -25.9(18)
W202 O218 W208 O231 -30.2(9)
W207 O225 W208 O208 131.6(13)
W207 O225 W208 O218 26.4(14)
W207 O225 W208 O219 -67(2)
W207 O225 W208 O226 -129.4(14)
W207 O225 W208 O231 -57.9(13)
W202 O212 W203 O203 -144.8(11)
W202 O212 W203 O213 112.6(12)
W202 O212 W203 O219 -43.1(12)
W202 O212 W203 O220 23(2)
W202 O212 W203 O231 31.7(11)
W104 O7 W202 O202 -13.1(14)
W104 O7 W202 O212 -116.0(13)
W104 O7 W202 O3 83.3(13)
W104 O7 W202 O218 168.1(11)
W104 O7 W202 O228 157.5(13)
W208 O226 W209 O209 169.1(6)
W208 O226 W209 O227 -88.9(6)
W208 O226 W209 O220 68.3(6)
W208 O226 W209 O221 -0.1(16)
W208 O226 W209 O231 -7.0(5)
W210 O227 W209 O209 -173(2)
W210 O227 W209 O226 85(2)
W210 O227 W209 O220 -19(3)
W210 O227 W209 O221 -73(2)
W210 O227 W209 O231 12(2)
W109 O122 W104 O104 -125.5(10)
W109 O122 W104 O115 136.7(10)
W109 O122 W104 O114 -24.0(10)
W109 O122 W104 O7 42(3)
W109 O122 W104 O129 63.2(10)
W207 O224 W210 O210 -167.9(6)
W207 O224 W210 O227 89.0(7)
W207 O224 W210 O223 -68.6(7)
W207 O224 W210 O222 -4.4(16)
W207 O224 W210 O230 6.8(6)
W101 O118 W107 O107 143.3(10)
W101 O118 W107 O126 -116.4(10)
W101 O118 W107 O117 43.9(10)
W101 O118 W107 O125 -30.5(19)
W101 O118 W107 O130 -31.7(10)
W102 O119 W108 O108 -142.8(11)
W102 O119 W108 O126 115.7(11)
W102 O119 W108 O120 -44.6(11)
W102 O119 W108 O127 28(2)
W102 O119 W108 O131 30.9(11)
W101 O111 W106 O106 -144.5(11)
W101 O111 W106 O116 111.1(11)
W101 O111 W106 O117 -44.9(12)
W101 O111 W106 O124 19.9(19)
W101 O111 W106 O130 30.5(11)
W201 O217 W207 O207 -144.3(10)
W201 O217 W207 O216 -44.8(10)
W201 O217 W207 O225 114.1(10)
W201 O217 W207 O224 26.7(17)
W201 O217 W207 O230 30.7(9)
W201 O211 W206 O206 146.7(11)
W201 O211 W206 O216 43.7(11)
W201 O211 W206 O223 -22.8(19)
W201 O211 W206 O215 -111.4(11)
W201 O211 W206 O230 -30.2(11)
W110 O123 W105 O105 125.5(10)
W110 O123 W105 O115 -135.8(10)
W110 O123 W105 O116 24.3(10)
W110 O123 W105 O6 -40(3)
W110 O123 W105 O129 -62.2(10)
Zn1 O1 W101 O101 -162.0(7)
Zn1 O1 W101 O112 -62.0(7)
Zn1 O1 W101 O111 96.7(7)
Zn1 O1 W101 O118 26(2)
Zn1 O1 W101 O5 11.7(6)
W107 O125 W110 O110 168.0(7)
W107 O125 W110 O128 -90.3(7)
W107 O125 W110 O124 66.9(7)
W107 O125 W110 O123 -3.3(18)
W107 O125 W110 O130 -7.5(6)
W108 O127 W109 O109 -168.0(7)
W108 O127 W109 O128 89.5(6)
W108 O127 W109 O121 -67.2(7)
W108 O127 W109 O122 3.0(16)
W108 O127 W109 O131 6.9(5)
W209 O221 W204 O204 127.9(10)
W209 O221 W204 O214 -133.0(10)
W209 O221 W204 O213 26.8(10)
W209 O221 W204 N2 -50(2)
W209 O221 W204 O229 -58.5(10)
W210 O222 W205 O205 -130.4(10)
W210 O222 W205 O215 -29.2(10)
W210 O222 W205 O214 131.6(10)
W210 O222 W205 O4 49(2)
W210 O222 W205 O229 56.9(9)
Zn1 O2 W102 O102 163.3(8)
Zn1 O2 W102 O112 63.0(8)
Zn1 O2 W102 O113 -94.9(8)
Zn1 O2 W102 O119 -23(2)
Zn1 O2 W102 O5 -10.4(7)
W102 O113 W103 O103 140.8(12)
W102 O113 W103 O114 -114.7(13)
W102 O113 W103 O120 41.0(13)
W102 O113 W103 O121 -25(2)
W102 O113 W103 O131 -33.8(12)
W104 O114 W103 O103 -139.0(10)
W104 O114 W103 O113 116.1(10)
W104 O114 W103 O120 17.4(18)
W104 O114 W103 O121 -40.1(10)
W104 O114 W103 O131 35.5(9)
W205 O4 C1 N2 18(3)
W205 O4 C1 C2 -160.9(16)
W204 N2 C1 O4 -19(3)
W204 N2 C1 C2 160.6(16)
